data_7233560
loop_
_publ_author_name
'Verena Kaltenhauser'
'Thomas Rath'
'Wernfried Haas'
'Ana Torvisco'
'Stefan K. Muller'
'Bettina Friedel'
'Birgit Kunert'
'Robert Saf'
'Ferdinand Hofer'
'Gregor Trimmel'

_publ_section_title
;
 Bismuth sulphide-polymer nanocomposites from a highly soluble bismuth
 xanthate precursor
;
_journal_name_full 'Journal of Materials Chemistry C'
_journal_page_first 7825
_journal_page_last 7832
_journal_paper_doi 10.1039/C3TC31684J
_journal_volume 1
_journal_year 2012
_chemical_formula_moiety '2(C19 H33 Bi O3 S6), C Cl4, 4(C H3)'
_chemical_formula_sum 'C43 H78 Bi2 Cl4 O6 S12'
_chemical_formula_weight 1635.53
_space_group_IT_number 15
_space_group_name_Hall '-C 2yc'
_space_group_name_H-M_alt 'C 1 2/c 1'
_symmetry_cell_setting monoclinic
_symmetry_space_group_name_Hall '-C 2yc'
_symmetry_space_group_name_H-M 'C 1 2/c 1'
_atom_sites_solution_hydrogens geom
_atom_sites_solution_primary direct
_atom_sites_solution_secondary difmap
_cell_angle_alpha 90.00
_cell_angle_beta 105.123(2)
_cell_angle_gamma 90.00
_cell_formula_units_Z 4
_cell_length_a 24.5050(8)
_cell_length_b 9.0961(3)
_cell_length_c 29.5784(10)
_cell_measurement_reflns_used 9880
_cell_measurement_temperature 100(2)
_cell_measurement_theta_max 27.13
_cell_measurement_theta_min 2.40
_cell_volume 6364.7(4)
_computing_cell_refinement 'Bruker SAINT'
_computing_data_collection 'Bruker APEX2'
_computing_data_reduction 'Bruker SAINT'
_computing_molecular_graphics 'Bruker SHELXTL'
_computing_publication_material 'Bruker SHELXTL'
_computing_structure_refinement 'SHELXL-97 (Sheldrick, 2008)'
_computing_structure_solution 'SHELXS-97 (Sheldrick, 2008)'
_diffrn_ambient_temperature 100(2)
_diffrn_measured_fraction_theta_full 0.999
_diffrn_measured_fraction_theta_max 0.999
_diffrn_measurement_device_type 'Bruker APEX-II CCD'
_diffrn_measurement_method '\f and \w scans'
_diffrn_radiation_monochromator graphite
_diffrn_radiation_source 'fine-focus sealed tube'
_diffrn_radiation_type MoK\a
_diffrn_radiation_wavelength 0.71073
_diffrn_reflns_av_R_equivalents 0.0261
_diffrn_reflns_av_sigmaI/netI 0.0177
_diffrn_reflns_limit_h_max 29
_diffrn_reflns_limit_h_min -29
_diffrn_reflns_limit_k_max 10
_diffrn_reflns_limit_k_min -10
_diffrn_reflns_limit_l_max 35
_diffrn_reflns_limit_l_min -35
_diffrn_reflns_number 43646
_diffrn_reflns_theta_full 25.00
_diffrn_reflns_theta_max 25.00
_diffrn_reflns_theta_min 1.43
_exptl_absorpt_coefficient_mu 6.123
_exptl_absorpt_correction_T_max 0.74
_exptl_absorpt_correction_T_min 0.65
_exptl_absorpt_correction_type multi-scan
_exptl_absorpt_process_details SADABS
_exptl_crystal_colour yellow
_exptl_crystal_density_diffrn 1.707
_exptl_crystal_density_method 'not measured'
_exptl_crystal_description block
_exptl_crystal_F_000 3240
_exptl_crystal_size_max 0.20
_exptl_crystal_size_mid 0.10
_exptl_crystal_size_min 0.10
_refine_diff_density_max 1.716
_refine_diff_density_min -1.927
_refine_diff_density_rms 0.151
_refine_ls_extinction_coef 0.000030(13)
_refine_ls_extinction_expression Fc^*^=kFc[1+0.001xFc^2^\l^3^/sin(2\q)]^-1/4^
_refine_ls_extinction_method SHELXL
_refine_ls_goodness_of_fit_ref 1.064
_refine_ls_hydrogen_treatment constr
_refine_ls_matrix_type full
_refine_ls_number_parameters 329
_refine_ls_number_reflns 5602
_refine_ls_number_restraints 0
_refine_ls_restrained_S_all 1.064
_refine_ls_R_factor_all 0.0396
_refine_ls_R_factor_gt 0.0356
_refine_ls_shift/su_max 0.003
_refine_ls_shift/su_mean 0.000
_refine_ls_structure_factor_coef Fsqd
_refine_ls_weighting_details 'calc w=1/[\s^2^(Fo^2^)+(0.0360P)^2^+100.8987P] where P=(Fo^2^+2Fc^2^)/3'
_refine_ls_weighting_scheme calc
_refine_ls_wR_factor_gt 0.0844
_refine_ls_wR_factor_ref 0.0867
_reflns_number_gt 5157
_reflns_number_total 5602
_reflns_threshold_expression >2sigma(I)
_cod_data_source_file J-Mater-Chem-C-2013-1-7825.cif
_cod_data_source_block at27
_cod_original_sg_symbol_H-M 'C2/c  '
_cod_database_code 7233560

loop_
_symmetry_equiv_pos_as_xyz
'x, y, z'
'-x, y, -z+1/2'
'x+1/2, y+1/2, z'
'-x+1/2, y+1/2, -z+1/2'
'-x, -y, -z'
'x, -y, z-1/2'
'-x+1/2, -y+1/2, -z'
'x+1/2, -y+1/2, z-1/2'

loop_
_atom_site_label
_atom_site_type_symbol
_atom_site_fract_x
_atom_site_fract_y
_atom_site_fract_z
_atom_site_U_iso_or_equiv
_atom_site_adp_type
_atom_site_occupancy
_atom_site_symmetry_multiplicity
_atom_site_calc_flag
_atom_site_refinement_flags
_atom_site_disorder_assembly
_atom_site_disorder_group
Bi1 Bi 0.963726(8) 0.48740(2) 0.809625(7) 0.01826(9) Uani 1 1 d . . .
S1 S 0.92494(7) 0.21516(16) 0.77207(5) 0.0277(3) Uani 1 1 d . . .
S2 S 0.91220(6) 0.47145(15) 0.70679(5) 0.0220(3) Uani 1 1 d . . .
C1 C 0.9087(3) 0.2875(7) 0.7175(2) 0.0287(14) Uani 1 1 d . . .
O1 O 0.8926(3) 0.2059(5) 0.67994(16) 0.0509(15) Uani 1 1 d . . .
C2 C 0.8916(4) 0.0411(8) 0.6834(3) 0.059(2) Uani 1 1 d . . .
H2 H 0.8822 0.0098 0.7129 0.071 Uiso 1 1 calc R . .
C3 C 0.8483(5) -0.0059(8) 0.6428(3) 0.065(3) Uani 1 1 d . . .
C4 C 0.8554(4) 0.0402(10) 0.5961(3) 0.057(2) Uani 1 1 d . . .
H4A H 0.8650 0.1449 0.5970 0.086 Uiso 1 1 calc R . .
H4B H 0.8200 0.0232 0.5720 0.086 Uiso 1 1 calc R . .
H4C H 0.8858 -0.0173 0.5888 0.086 Uiso 1 1 calc R . .
C5 C 0.7898(3) 0.0695(10) 0.6537(4) 0.072(3) Uani 1 1 d . . .
H5A H 0.7908 0.0547 0.6867 0.108 Uiso 1 1 calc R . .
H5B H 0.7560 0.0224 0.6339 0.108 Uiso 1 1 calc R . .
H5C H 0.7889 0.1750 0.6468 0.108 Uiso 1 1 calc R . .
C6 C 0.8414(4) -0.1729(8) 0.6445(3) 0.052(2) Uani 1 1 d . . .
H6A H 0.8733 -0.2211 0.6364 0.078 Uiso 1 1 calc R . .
H6B H 0.8061 -0.2023 0.6221 0.078 Uiso 1 1 calc R . .
H6C H 0.8404 -0.2023 0.6762 0.078 Uiso 1 1 calc R . .
C7 C 0.9489(3) -0.0247(8) 0.6806(4) 0.055(2) Uani 1 1 d . . .
H7A H 0.9542 -0.0071 0.6493 0.083 Uiso 1 1 calc R . .
H7B H 0.9491 -0.1307 0.6865 0.083 Uiso 1 1 calc R . .
H7C H 0.9796 0.0222 0.7042 0.083 Uiso 1 1 calc R . .
S3 S 1.00198(7) 0.31169(18) 0.88542(5) 0.0292(3) Uani 1 1 d . . .
S4 S 1.02373(7) 0.63368(19) 0.89230(6) 0.0340(4) Uani 1 1 d . . .
C8 C 1.0357(3) 0.4618(8) 0.9140(2) 0.0344(15) Uani 1 1 d . . .
C9 C 1.1037(5) 0.5453(12) 0.9856(4) 0.083(4) Uani 1 1 d . . .
H9 H 1.0996 0.6426 0.9693 0.100 Uiso 1 1 calc R . .
C10 C 1.1612(5) 0.5009(11) 0.9995(4) 0.076(3) Uani 1 1 d . . .
C11 C 1.1776(4) 0.4958(11) 0.9505(3) 0.065(3) Uani 1 1 d . . .
H11A H 1.1594 0.4110 0.9323 0.098 Uiso 1 1 calc R . .
H11B H 1.2187 0.4872 0.9563 0.098 Uiso 1 1 calc R . .
H11C H 1.1648 0.5863 0.9329 0.098 Uiso 1 1 calc R . .
C12 C 1.1735(4) 0.3548(10) 1.0266(3) 0.065(3) Uani 1 1 d . . .
H12A H 1.1647 0.3651 1.0569 0.097 Uiso 1 1 calc R . .
H12B H 1.2136 0.3298 1.0317 0.097 Uiso 1 1 calc R . .
H12C H 1.1502 0.2766 1.0085 0.097 Uiso 1 1 calc R . .
C13 C 1.1944(4) 0.6265(12) 1.0311(4) 0.093(4) Uani 1 1 d . . .
H13A H 1.1851 0.7211 1.0151 0.139 Uiso 1 1 calc R . .
H13B H 1.2351 0.6084 1.0372 0.139 Uiso 1 1 calc R . .
H13C H 1.1839 0.6288 1.0608 0.139 Uiso 1 1 calc R . .
C14 C 1.0778(5) 0.5507(14) 1.0309(3) 0.083(4) Uani 1 1 d . . .
H14A H 1.0390 0.5884 1.0215 0.125 Uiso 1 1 calc R . .
H14B H 1.1011 0.6156 1.0548 0.125 Uiso 1 1 calc R . .
H14C H 1.0778 0.4515 1.0438 0.125 Uiso 1 1 calc R . .
O2 O 1.0711(2) 0.4302(6) 0.95465(18) 0.0554(15) Uani 1 1 d . . .
S5 S 0.86965(7) 0.53806(16) 0.83221(6) 0.0281(3) Uani 1 1 d . . .
S6 S 0.91809(7) 0.78889(16) 0.79000(6) 0.0304(4) Uani 1 1 d . . .
C15 C 0.8712(3) 0.7198(7) 0.8160(2) 0.0336(15) Uani 1 1 d . . .
O3 O 0.8306(3) 0.7944(6) 0.8270(3) 0.077(2) Uani 1 1 d . . .
C16 C 0.8229(7) 0.9534(10) 0.8164(5) 0.126(7) Uani 1 1 d . . .
H16 H 0.8517 1.0026 0.8030 0.151 Uiso 1 1 calc R . .
C17 C 0.8040(10) 1.0216(11) 0.8412(8) 0.195(13) Uani 1 1 d . . .
C18 C 0.7689(6) 0.9812(9) 0.8744(5) 0.088(4) Uani 1 1 d . . .
H18A H 0.7287 0.9933 0.8586 0.132 Uiso 1 1 calc R . .
H18B H 0.7789 1.0455 0.9020 0.132 Uiso 1 1 calc R . .
H18C H 0.7762 0.8787 0.8843 0.132 Uiso 1 1 calc R . .
C19 C 0.7978(8) 1.1893(11) 0.8313(7) 0.179(10) Uani 1 1 d . . .
H19A H 0.8298 1.2241 0.8201 0.269 Uiso 1 1 calc R . .
H19B H 0.7972 1.2414 0.8602 0.269 Uiso 1 1 calc R . .
H19C H 0.7625 1.2083 0.8074 0.269 Uiso 1 1 calc R . .
C20 C 0.8817(5) 1.0204(11) 0.8768(4) 0.080(3) Uani 1 1 d . . .
H20A H 0.8902 0.9270 0.8936 0.120 Uiso 1 1 calc R . .
H20B H 0.8883 1.1017 0.8993 0.120 Uiso 1 1 calc R . .
H20C H 0.9061 1.0320 0.8556 0.120 Uiso 1 1 calc R . .
C21 C 0.7485(4) 0.9387(14) 0.7773(4) 0.081(3) Uani 1 1 d . . .
H21A H 0.7491 0.8831 0.7490 0.121 Uiso 1 1 calc R . .
H21B H 0.7335 1.0375 0.7684 0.121 Uiso 1 1 calc R . .
H21C H 0.7245 0.8880 0.7941 0.121 Uiso 1 1 calc R . .
C22 C -0.0021(8) 0.033(3) -0.0163(6) 0.067(6) Uani 0.50 1 d P . .
Cl1 Cl 0.0395(3) 0.1422(6) 0.0122(3) 0.100(2) Uani 0.50 1 d P . .
Cl2 Cl 0.0685(3) -0.0244(6) -0.0108(2) 0.185(3) Uani 1 1 d . . .
Cl3 Cl -0.0056(3) 0.1364(9) 0.0288(3) 0.124(3) Uani 0.50 1 d P . .

loop_
_atom_site_aniso_label
_atom_site_aniso_U_11
_atom_site_aniso_U_22
_atom_site_aniso_U_33
_atom_site_aniso_U_23
_atom_site_aniso_U_13
_atom_site_aniso_U_12
Bi1 0.02022(13) 0.01822(13) 0.01782(13) -0.00018(8) 0.00760(8) 0.00097(8)
S1 0.0465(9) 0.0182(7) 0.0218(7) 0.0007(6) 0.0146(7) -0.0008(6)
S2 0.0252(7) 0.0175(7) 0.0230(7) 0.0017(5) 0.0056(6) -0.0023(5)
C1 0.047(4) 0.021(3) 0.021(3) -0.003(2) 0.012(3) -0.008(3)
O1 0.106(5) 0.024(2) 0.021(2) -0.0048(19) 0.013(3) -0.028(3)
C2 0.106(8) 0.026(4) 0.047(5) -0.005(3) 0.023(5) -0.018(4)
C3 0.131(9) 0.025(4) 0.038(4) -0.010(3) 0.019(5) -0.018(5)
C4 0.077(6) 0.058(5) 0.032(4) -0.012(4) 0.006(4) -0.021(5)
C5 0.029(4) 0.038(5) 0.140(10) -0.001(5) 0.005(5) 0.001(3)
C6 0.069(5) 0.027(4) 0.054(5) -0.013(3) 0.007(4) -0.006(4)
C7 0.036(4) 0.026(4) 0.110(8) -0.009(4) 0.030(5) -0.002(3)
S3 0.0342(8) 0.0306(8) 0.0228(8) 0.0028(6) 0.0072(6) 0.0036(7)
S4 0.0387(9) 0.0335(9) 0.0248(8) -0.0021(7) -0.0005(7) -0.0031(7)
C8 0.032(4) 0.045(4) 0.023(3) 0.002(3) 0.003(3) 0.000(3)
C9 0.086(8) 0.058(6) 0.072(7) 0.001(5) -0.039(6) -0.012(5)
C10 0.062(6) 0.070(7) 0.078(7) 0.002(5) -0.016(5) 0.001(5)
C11 0.060(6) 0.085(7) 0.065(6) -0.008(5) 0.040(5) -0.003(5)
C12 0.054(5) 0.065(6) 0.058(6) 0.012(5) -0.014(4) 0.001(4)
C13 0.068(7) 0.063(7) 0.115(9) 0.002(6) -0.034(6) -0.005(5)
C14 0.078(7) 0.144(10) 0.036(5) -0.038(6) 0.030(5) -0.035(7)
O2 0.063(4) 0.046(3) 0.039(3) 0.006(3) -0.021(3) -0.005(3)
S5 0.0296(8) 0.0167(7) 0.0449(9) 0.0068(6) 0.0218(7) 0.0033(6)
S6 0.0441(9) 0.0190(7) 0.0368(9) 0.0026(6) 0.0261(7) -0.0021(6)
C15 0.046(4) 0.020(3) 0.045(4) 0.003(3) 0.028(3) 0.007(3)
O3 0.121(5) 0.025(3) 0.131(6) 0.034(3) 0.113(5) 0.036(3)
C16 0.239(16) 0.025(5) 0.189(14) 0.053(6) 0.192(14) 0.063(7)
C17 0.35(3) 0.028(5) 0.34(3) 0.062(9) 0.33(3) 0.066(10)
C18 0.144(11) 0.030(4) 0.137(10) 0.000(5) 0.122(10) -0.001(5)
C19 0.29(2) 0.027(5) 0.33(2) 0.055(9) 0.28(2) 0.054(9)
C20 0.082(8) 0.066(7) 0.084(8) -0.045(6) 0.006(6) -0.015(5)
C21 0.045(5) 0.111(9) 0.075(7) 0.006(6) -0.006(5) 0.040(6)
C22 0.050(10) 0.108(17) 0.054(11) -0.003(11) 0.034(10) -0.017(10)
Cl1 0.121(5) 0.054(3) 0.142(6) 0.005(3) 0.066(5) -0.014(3)
Cl2 0.305(9) 0.126(4) 0.163(5) -0.010(3) 0.130(6) -0.010(4)
Cl3 0.080(4) 0.125(6) 0.153(7) -0.093(5) 0.007(4) 0.020(4)

loop_
_atom_type_symbol
_atom_type_description
_atom_type_scat_dispersion_real
_atom_type_scat_dispersion_imag
_atom_type_scat_source
C C 0.0033 0.0016 'International Tables Vol C Tables 4.2.6.8 and 6.1.1.4'
O O 0.0106 0.0060 'International Tables Vol C Tables 4.2.6.8 and 6.1.1.4'
S S 0.1246 0.1234 'International Tables Vol C Tables 4.2.6.8 and 6.1.1.4'
Cl Cl 0.1484 0.1585 'International Tables Vol C Tables 4.2.6.8 and 6.1.1.4'
Bi Bi -4.1077 10.2566 'International Tables Vol C Tables 4.2.6.8 and 6.1.1.4'
H H 0.0000 0.0000 'International Tables Vol C Tables 4.2.6.8 and 6.1.1.4'

loop_
_geom_angle_atom_site_label_1
_geom_angle_atom_site_label_2
_geom_angle_atom_site_label_3
_geom_angle
_geom_angle_site_symmetry_1
_geom_angle_site_symmetry_3
S5 Bi1 S3 91.74(5) . .
S5 Bi1 S1 91.54(5) . .
S3 Bi1 S1 79.26(5) . .
S5 Bi1 S4 89.45(5) . .
S3 Bi1 S4 64.79(5) . .
S1 Bi1 S4 144.06(5) . .
S5 Bi1 S6 64.65(4) . .
S3 Bi1 S6 137.63(5) . .
S1 Bi1 S6 132.43(5) . .
S4 Bi1 S6 79.56(5) . .
S5 Bi1 S2 95.91(5) . .
S3 Bi1 S2 141.12(4) . .
S1 Bi1 S2 62.51(4) . .
S4 Bi1 S2 152.94(5) . .
S6 Bi1 S2 78.88(4) . .
C1 S1 Bi1 90.3(2) . .
C1 S2 Bi1 83.5(2) . .
O1 C1 S1 122.2(5) . .
O1 C1 S2 114.6(4) . .
S1 C1 S2 123.2(4) . .
C1 O1 C2 121.0(6) . .
C3 C2 O1 105.1(7) . .
C3 C2 C7 108.8(8) . .
O1 C2 C7 110.5(7) . .
C3 C2 H2 110.7 . .
O1 C2 H2 110.7 . .
C7 C2 H2 110.7 . .
C2 C3 C4 116.5(9) . .
C2 C3 C6 109.2(8) . .
C4 C3 C6 110.4(7) . .
C2 C3 C5 101.4(7) . .
C4 C3 C5 111.7(8) . .
C6 C3 C5 106.8(8) . .
C3 C4 H4A 109.5 . .
C3 C4 H4B 109.5 . .
H4A C4 H4B 109.5 . .
C3 C4 H4C 109.5 . .
H4A C4 H4C 109.5 . .
H4B C4 H4C 109.5 . .
C3 C5 H5A 109.5 . .
C3 C5 H5B 109.5 . .
H5A C5 H5B 109.5 . .
C3 C5 H5C 109.5 . .
H5A C5 H5C 109.5 . .
H5B C5 H5C 109.5 . .
C3 C6 H6A 109.5 . .
C3 C6 H6B 109.5 . .
H6A C6 H6B 109.5 . .
C3 C6 H6C 109.5 . .
H6A C6 H6C 109.5 . .
H6B C6 H6C 109.5 . .
C2 C7 H7A 109.5 . .
C2 C7 H7B 109.5 . .
H7A C7 H7B 109.5 . .
C2 C7 H7C 109.5 . .
H7A C7 H7C 109.5 . .
H7B C7 H7C 109.5 . .
C8 S3 Bi1 87.5(2) . .
C8 S4 Bi1 83.9(2) . .
O2 C8 S4 123.9(5) . .
O2 C8 S3 113.4(5) . .
S4 C8 S3 122.7(4) . .
C10 C9 O2 108.2(9) . .
C10 C9 C14 109.9(9) . .
O2 C9 C14 105.6(8) . .
C10 C9 H9 111.0 . .
O2 C9 H9 111.0 . .
C14 C9 H9 111.0 . .
C9 C10 C12 116.2(10) . .
C9 C10 C13 106.8(9) . .
C12 C10 C13 108.6(8) . .
C9 C10 C11 102.1(9) . .
C12 C10 C11 112.6(9) . .
C13 C10 C11 110.3(10) . .
C10 C11 H11A 109.5 . .
C10 C11 H11B 109.5 . .
H11A C11 H11B 109.5 . .
C10 C11 H11C 109.5 . .
H11A C11 H11C 109.5 . .
H11B C11 H11C 109.5 . .
C10 C12 H12A 109.5 . .
C10 C12 H12B 109.5 . .
H12A C12 H12B 109.5 . .
C10 C12 H12C 109.5 . .
H12A C12 H12C 109.5 . .
H12B C12 H12C 109.5 . .
C10 C13 H13A 109.5 . .
C10 C13 H13B 109.5 . .
H13A C13 H13B 109.5 . .
C10 C13 H13C 109.5 . .
H13A C13 H13C 109.5 . .
H13B C13 H13C 109.5 . .
C9 C14 H14A 109.5 . .
C9 C14 H14B 109.5 . .
H14A C14 H14B 109.5 . .
C9 C14 H14C 109.5 . .
H14A C14 H14C 109.5 . .
H14B C14 H14C 109.5 . .
C8 O2 C9 122.1(7) . .
C15 S5 Bi1 90.7(2) . .
C15 S6 Bi1 80.3(2) . .
O3 C15 S6 125.4(5) . .
O3 C15 S5 110.6(5) . .
S6 C15 S5 124.0(4) . .
C15 O3 C16 121.0(6) . .
C17 C16 O3 116.3(9) . .
C17 C16 C21 86.8(17) . .
O3 C16 C21 96.3(10) . .
C17 C16 H16 117.1 . .
O3 C16 H16 117.1 . .
C21 C16 H16 117.1 . .
C16 C17 C18 132.7(11) . .
C16 C17 C19 116.5(11) . .
C18 C17 C19 108.5(8) . .
C16 C17 C20 80.7(15) . .
C18 C17 C20 107.0(15) . .
C19 C17 C20 98.2(15) . .
C17 C18 H18A 109.5 . .
C17 C18 H18B 109.5 . .
H18A C18 H18B 109.5 . .
C17 C18 H18C 109.5 . .
H18A C18 H18C 109.5 . .
H18B C18 H18C 109.5 . .
C17 C19 H19A 109.5 . .
C17 C19 H19B 109.5 . .
H19A C19 H19B 109.5 . .
C17 C19 H19C 109.5 . .
H19A C19 H19C 109.5 . .
H19B C19 H19C 109.5 . .
C17 C20 H20A 109.5 . .
C17 C20 H20B 109.5 . .
H20A C20 H20B 109.5 . .
C17 C20 H20C 109.5 . .
H20A C20 H20C 109.5 . .
H20B C20 H20C 109.5 . .
C16 C21 H21A 109.5 . .
C16 C21 H21B 109.5 . .
H21A C21 H21B 109.5 . .
C16 C21 H21C 109.5 . .
H21A C21 H21C 109.5 . .
H21B C21 H21C 109.5 . .
C22 C22 Cl1 89(2) 5 .
C22 C22 Cl3 72(2) 5 5
Cl1 C22 Cl3 131.0(14) . 5
C22 C22 Cl3 68(2) 5 .
Cl1 C22 Cl3 49.1(7) . .
Cl3 C22 Cl3 139.9(13) 5 .
C22 C22 Cl2 84(2) 5 .
Cl1 C22 Cl2 69.1(8) . .
Cl3 C22 Cl2 64.4(9) 5 .
Cl3 C22 Cl2 110.4(11) . .
C22 C22 Cl1 54.4(18) 5 5
Cl1 C22 Cl1 143.0(12) . 5
Cl3 C22 Cl1 44.1(7) 5 5
Cl3 C22 Cl1 107.7(9) . 5
Cl2 C22 Cl1 103.1(12) . 5
C22 C22 Cl2 62.1(15) 5 5
Cl1 C22 Cl2 107.6(11) . 5
Cl3 C22 Cl2 102.2(10) 5 5
Cl3 C22 Cl2 58.5(6) . 5
Cl2 C22 Cl2 146.1(12) . 5
Cl1 C22 Cl2 58.1(5) 5 5
Cl3 Cl1 C22 71.1(7) . .
Cl3 Cl1 C22 57.8(7) . 5
C22 Cl1 C22 37.0(12) . 5
Cl3 Cl1 Cl2 122.4(5) . .
C22 Cl1 Cl2 62.0(8) . .
C22 Cl1 Cl2 64.6(7) 5 .
C22 Cl2 Cl3 53.3(8) . 5
C22 Cl2 Cl1 48.8(8) . .
Cl3 Cl2 Cl1 100.8(5) 5 .
C22 Cl2 C22 33.9(12) . 5
Cl3 Cl2 C22 51.3(7) 5 5
Cl1 Cl2 C22 57.3(7) . 5
Cl1 Cl3 C22 78.1(7) . 5
Cl1 Cl3 C22 59.9(7) . .
C22 Cl3 C22 40.1(13) 5 .
Cl1 Cl3 Cl2 130.1(5) . 5
C22 Cl3 Cl2 62.2(7) 5 5
C22 Cl3 Cl2 70.2(7) . 5

loop_
_geom_bond_atom_site_label_1
_geom_bond_atom_site_label_2
_geom_bond_distance
_geom_bond_site_symmetry_2
Bi1 S5 2.6032(15) .
Bi1 S3 2.7134(15) .
Bi1 S1 2.7782(15) .
Bi1 S4 2.8350(16) .
Bi1 S6 2.9614(16) .
Bi1 S2 2.9772(14) .
S1 C1 1.692(6) .
S2 C1 1.709(6) .
C1 O1 1.308(7) .
O1 C2 1.503(9) .
C2 C3 1.444(13) .
C2 C7 1.547(12) .
C2 H2 1.0000 .
C3 C4 1.496(12) .
C3 C6 1.531(10) .
C3 C5 1.693(14) .
C4 H4A 0.9800 .
C4 H4B 0.9800 .
C4 H4C 0.9800 .
C5 H5A 0.9800 .
C5 H5B 0.9800 .
C5 H5C 0.9800 .
C6 H6A 0.9800 .
C6 H6B 0.9800 .
C6 H6C 0.9800 .
C7 H7A 0.9800 .
C7 H7B 0.9800 .
C7 H7C 0.9800 .
S3 C8 1.702(7) .
S4 C8 1.687(7) .
C8 O2 1.317(8) .
C9 C10 1.419(15) .
C9 O2 1.480(11) .
C9 C14 1.626(15) .
C9 H9 1.0000 .
C10 C12 1.541(13) .
C10 C13 1.563(14) .
C10 C11 1.604(15) .
C11 H11A 0.9800 .
C11 H11B 0.9800 .
C11 H11C 0.9800 .
C12 H12A 0.9800 .
C12 H12B 0.9800 .
C12 H12C 0.9800 .
C13 H13A 0.9800 .
C13 H13B 0.9800 .
C13 H13C 0.9800 .
C14 H14A 0.9800 .
C14 H14B 0.9800 .
C14 H14C 0.9800 .
S5 C15 1.725(6) .
S6 C15 1.663(6) .
C15 O3 1.314(8) .
O3 C16 1.482(9) .
C16 C17 1.146(14) .
C16 C21 1.89(2) .
C16 H16 1.0000 .
C17 C18 1.511(12) .
C17 C19 1.553(12) .
C17 C20 1.92(3) .
C18 H18A 0.9800 .
C18 H18B 0.9800 .
C18 H18C 0.9800 .
C19 H19A 0.9800 .
C19 H19B 0.9800 .
C19 H19C 0.9800 .
C20 H20A 0.9800 .
C20 H20B 0.9800 .
C20 H20C 0.9800 .
C21 H21A 0.9800 .
C21 H21B 0.9800 .
C21 H21C 0.9800 .
C22 C22 1.12(4) 5
C22 Cl1 1.51(2) .
C22 Cl3 1.61(2) 5
C22 Cl3 1.65(2) .
C22 Cl2 1.77(2) .
C22 Cl1 1.86(2) 5
C22 Cl2 1.996(17) 5
Cl1 Cl3 1.321(10) .
Cl1 C22 1.86(2) 5
Cl1 Cl2 1.877(8) .
Cl2 Cl3 1.809(10) 5
Cl2 C22 1.996(17) 5
Cl3 C22 1.61(2) 5
Cl3 Cl2 1.809(10) 5

loop_
_geom_torsion_atom_site_label_1
_geom_torsion_atom_site_label_2
_geom_torsion_atom_site_label_3
_geom_torsion_atom_site_label_4
_geom_torsion
_geom_torsion_site_symmetry_1
_geom_torsion_site_symmetry_2
_geom_torsion_site_symmetry_3
_geom_torsion_site_symmetry_4
S5 Bi1 S1 C1 99.9(2) . . . .
S3 Bi1 S1 C1 -168.6(2) . . . .
S4 Bi1 S1 C1 -168.9(2) . . . .
S6 Bi1 S1 C1 43.7(2) . . . .
S2 Bi1 S1 C1 4.1(2) . . . .
S5 Bi1 S2 C1 -92.7(2) . . . .
S3 Bi1 S2 C1 7.5(2) . . . .
S1 Bi1 S2 C1 -4.1(2) . . . .
S4 Bi1 S2 C1 166.8(2) . . . .
S6 Bi1 S2 C1 -155.4(2) . . . .
Bi1 S1 C1 O1 172.2(6) . . . .
Bi1 S1 C1 S2 -7.6(4) . . . .
Bi1 S2 C1 O1 -172.6(5) . . . .
Bi1 S2 C1 S1 7.1(4) . . . .
S1 C1 O1 C2 -4.3(10) . . . .
S2 C1 O1 C2 175.4(6) . . . .
C1 O1 C2 C3 152.3(8) . . . .
C1 O1 C2 C7 -90.5(9) . . . .
O1 C2 C3 C4 57.4(11) . . . .
C7 C2 C3 C4 -61.1(10) . . . .
O1 C2 C3 C6 -176.7(8) . . . .
C7 C2 C3 C6 64.9(10) . . . .
O1 C2 C3 C5 -64.2(8) . . . .
C7 C2 C3 C5 177.4(6) . . . .
S5 Bi1 S3 C8 -94.6(2) . . . .
S1 Bi1 S3 C8 174.2(2) . . . .
S4 Bi1 S3 C8 -6.0(2) . . . .
S6 Bi1 S3 C8 -41.6(3) . . . .
S2 Bi1 S3 C8 163.8(2) . . . .
S5 Bi1 S4 C8 98.3(2) . . . .
S3 Bi1 S4 C8 6.1(2) . . . .
S1 Bi1 S4 C8 6.4(3) . . . .
S6 Bi1 S4 C8 162.6(2) . . . .
S2 Bi1 S4 C8 -159.8(2) . . . .
Bi1 S4 C8 O2 170.5(6) . . . .
Bi1 S4 C8 S3 -10.5(4) . . . .
Bi1 S3 C8 O2 -170.0(5) . . . .
Bi1 S3 C8 S4 10.9(4) . . . .
O2 C9 C10 C12 -60.1(13) . . . .
C14 C9 C10 C12 54.7(12) . . . .
O2 C9 C10 C13 178.7(9) . . . .
C14 C9 C10 C13 -66.5(12) . . . .
O2 C9 C10 C11 62.9(10) . . . .
C14 C9 C10 C11 177.7(8) . . . .
S4 C8 O2 C9 0.6(11) . . . .
S3 C8 O2 C9 -178.5(7) . . . .
C10 C9 O2 C8 -131.0(9) . . . .
C14 C9 O2 C8 111.4(9) . . . .
S3 Bi1 S5 C15 140.1(3) . . . .
S1 Bi1 S5 C15 -140.6(3) . . . .
S4 Bi1 S5 C15 75.3(3) . . . .
S6 Bi1 S5 C15 -3.4(2) . . . .
S2 Bi1 S5 C15 -78.1(3) . . . .
S5 Bi1 S6 C15 3.6(3) . . . .
S3 Bi1 S6 C15 -58.4(3) . . . .
S1 Bi1 S6 C15 70.5(3) . . . .
S4 Bi1 S6 C15 -90.8(3) . . . .
S2 Bi1 S6 C15 105.7(3) . . . .
Bi1 S6 C15 O3 174.1(8) . . . .
Bi1 S6 C15 S5 -5.9(4) . . . .
Bi1 S5 C15 O3 -173.4(6) . . . .
Bi1 S5 C15 S6 6.6(5) . . . .
S6 C15 O3 C16 0.2(14) . . . .
S5 C15 O3 C16 -179.8(10) . . . .
C15 O3 C16 C17 -150(2) . . . .
C15 O3 C16 C21 120.1(9) . . . .
O3 C16 C17 C18 -21(4) . . . .
C21 C16 C17 C18 74(3) . . . .
O3 C16 C17 C19 177.9(18) . . . .
C21 C16 C17 C19 -87(2) . . . .
O3 C16 C17 C20 83.3(16) . . . .
C21 C16 C17 C20 178.7(7) . . . .
C22 C22 Cl1 Cl3 -61.3(19) 5 . . .
Cl3 C22 Cl1 Cl3 -126.0(15) 5 . . .
Cl2 C22 Cl1 Cl3 -145.4(9) . . . .
Cl1 C22 Cl1 Cl3 -61.3(19) 5 . . .
Cl2 C22 Cl1 Cl3 -1.3(9) 5 . . .
Cl3 C22 Cl1 C22 -65(2) 5 . . 5
Cl3 C22 Cl1 C22 61.3(19) . . . 5
Cl2 C22 Cl1 C22 -84(2) . . . 5
Cl1 C22 Cl1 C22 -0.001(5) 5 . . 5
Cl2 C22 Cl1 C22 60.1(15) 5 . . 5
C22 C22 Cl1 Cl2 84(2) 5 . . .
Cl3 C22 Cl1 Cl2 19.5(11) 5 . . .
Cl3 C22 Cl1 Cl2 145.4(9) . . . .
Cl1 C22 Cl1 Cl2 84(2) 5 . . .
Cl2 C22 Cl1 Cl2 144.2(13) 5 . . .
C22 C22 Cl2 Cl3 73(2) 5 . . 5
Cl1 C22 Cl2 Cl3 163.8(11) . . . 5
Cl3 C22 Cl2 Cl3 136.6(13) . . . 5
Cl1 C22 Cl2 Cl3 21.8(6) 5 . . 5
Cl2 C22 Cl2 Cl3 73(2) 5 . . 5
C22 C22 Cl2 Cl1 -91(2) 5 . . .
Cl3 C22 Cl2 Cl1 -163.8(11) 5 . . .
Cl3 C22 Cl2 Cl1 -27.2(8) . . . .
Cl1 C22 Cl2 Cl1 -142.0(11) 5 . . .
Cl2 C22 Cl2 Cl1 -91(2) 5 . . .
Cl1 C22 Cl2 C22 91(2) . . . 5
Cl3 C22 Cl2 C22 -73(2) 5 . . 5
Cl3 C22 Cl2 C22 63.5(18) . . . 5
Cl1 C22 Cl2 C22 -51.3(18) 5 . . 5
Cl2 C22 Cl2 C22 0.000(5) 5 . . 5
Cl3 Cl1 Cl2 C22 39.5(10) . . . .
C22 Cl1 Cl2 C22 41.6(14) 5 . . .
Cl3 Cl1 Cl2 Cl3 26.3(10) . . . 5
C22 Cl1 Cl2 Cl3 -13.2(9) . . . 5
C22 Cl1 Cl2 Cl3 28.4(8) 5 . . 5
Cl3 Cl1 Cl2 C22 -2.1(9) . . . 5
C22 Cl1 Cl2 C22 -41.6(14) . . . 5
C22 Cl1 Cl3 C22 38.6(15) . . . 5
Cl2 Cl1 Cl3 C22 2.2(10) . . . 5
C22 Cl1 Cl3 C22 -38.6(15) 5 . . .
Cl2 Cl1 Cl3 C22 -36.4(11) . . . .
C22 Cl1 Cl3 Cl2 1.7(12) . . . 5
C22 Cl1 Cl3 Cl2 -36.9(10) 5 . . 5
Cl2 Cl1 Cl3 Cl2 -34.7(13) . . . 5
C22 C22 Cl3 Cl1 109(2) 5 . . .
Cl3 C22 Cl3 Cl1 109(2) 5 . . .
Cl2 C22 Cl3 Cl1 34.4(8) . . . .
Cl1 C22 Cl3 Cl1 146.3(14) 5 . . .
Cl2 C22 Cl3 Cl1 178.6(10) 5 . . .
Cl1 C22 Cl3 C22 -109(2) . . . 5
Cl3 C22 Cl3 C22 -0.007(2) 5 . . 5
Cl2 C22 Cl3 C22 -74(2) . . . 5
Cl1 C22 Cl3 C22 37.7(12) 5 . . 5
Cl2 C22 Cl3 C22 70.0(17) 5 . . 5
C22 C22 Cl3 Cl2 -70.0(17) 5 . . 5
Cl1 C22 Cl3 Cl2 -178.6(10) . . . 5
Cl3 C22 Cl3 Cl2 -70.0(17) 5 . . 5
Cl2 C22 Cl3 Cl2 -144.2(12) . . . 5
Cl1 C22 Cl3 Cl2 -32.3(8) 5 . . 5
